data_1553628
loop_
_publ_author_name
'Cheung, Kwan Yin'
'Yang, Shuaijun'
'Miao, Qian'

_publ_section_title
;
 From tetrabenzoheptafulvalene to sp2 carbon nano-rings
;
_journal_issue 5
_journal_name_full 'Organic Chemistry Frontiers'
_journal_page_first 699
_journal_paper_doi 10.1039/C6QO00828C
_journal_volume 4
_journal_year 2017
_chemical_formula_sum 'C32 H18 O'
_chemical_formula_weight 418.46
_space_group_IT_number 14
_space_group_name_Hall '-P 2yn'
_space_group_name_H-M_alt 'P 1 21/n 1'
_symmetry_cell_setting monoclinic
_symmetry_space_group_name_H-M 'P 1 21/n 1'
_atom_sites_solution_hydrogens geom
_atom_sites_solution_primary direct
_atom_sites_solution_secondary difmap
_audit_creation_method SHELXL-97
_audit_update_record
;
2016-12-19 deposited with the CCDC.
2017-01-13 downloaded from the CCDC.
;
_cell_angle_alpha 90.00
_cell_angle_beta 105.708(6)
_cell_angle_gamma 90.00
_cell_formula_units_Z 4
_cell_length_a 12.737(3)
_cell_length_b 10.827(3)
_cell_length_c 15.738(4)
_cell_measurement_reflns_used 63
_cell_measurement_temperature 296(2)
_cell_measurement_theta_max 15
_cell_measurement_theta_min 15
_cell_volume 2089.3(9)
_computing_cell_refinement 'BRUKER KAPPA APEXII DUO DIFFRACTOMETER'
_computing_data_collection 'BRUKER KAPPA APEXII DUO DIFFRACTOMETER'
_computing_data_reduction 'BRUKER KAPPA APEXII DUO DIFFRACTOMETER'
_computing_molecular_graphics 'SIEMENS SHELXTL'
_computing_publication_material 'SIEMENS SHELXTL'
_computing_structure_refinement 'SHELXL-97 (Sheldrick, 2008)'
_computing_structure_solution 'SHELXS-97 (Sheldrick, 2008)'
_diffrn_ambient_temperature 296(2)
_diffrn_measured_fraction_theta_full 0.999
_diffrn_measured_fraction_theta_max 0.999
_diffrn_measurement_device_type 'BRUKER KAPPA APEXII DUO DIFFRACTOMETER'
_diffrn_measurement_method 'PHI & OMEGA SCAN'
_diffrn_radiation_monochromator graphite
_diffrn_radiation_source 'fine-focus sealed tube'
_diffrn_radiation_type MoK\a
_diffrn_radiation_wavelength 0.71073
_diffrn_reflns_av_R_equivalents 0.1721
_diffrn_reflns_av_sigmaI/netI 0.1377
_diffrn_reflns_limit_h_max 15
_diffrn_reflns_limit_h_min -15
_diffrn_reflns_limit_k_max 12
_diffrn_reflns_limit_k_min -12
_diffrn_reflns_limit_l_max 17
_diffrn_reflns_limit_l_min -18
_diffrn_reflns_number 17427
_diffrn_reflns_theta_full 25.25
_diffrn_reflns_theta_max 25.25
_diffrn_reflns_theta_min 2.31
_exptl_absorpt_coefficient_mu 0.079
_exptl_absorpt_correction_T_max 0.7456
_exptl_absorpt_correction_T_min 0.5411
_exptl_absorpt_correction_type multi-scan
_exptl_crystal_colour yellow
_exptl_crystal_density_diffrn 1.330
_exptl_crystal_density_method 'not measured'
_exptl_crystal_description block
_exptl_crystal_F_000 872
_exptl_crystal_size_max 0.50
_exptl_crystal_size_mid 0.40
_exptl_crystal_size_min 0.30
_refine_diff_density_max 1.387
_refine_diff_density_min -0.363
_refine_diff_density_rms 0.089
_refine_ls_extinction_method none
_refine_ls_goodness_of_fit_ref 1.040
_refine_ls_hydrogen_treatment riding
_refine_ls_matrix_type full
_refine_ls_number_parameters 298
_refine_ls_number_reflns 3773
_refine_ls_number_restraints 0
_refine_ls_restrained_S_all 1.040
_refine_ls_R_factor_all 0.1793
_refine_ls_R_factor_gt 0.0997
_refine_ls_shift/su_max 0.000
_refine_ls_shift/su_mean 0.000
_refine_ls_structure_factor_coef Fsqd
_refine_ls_weighting_details 'calc w=1/[\s^2^(Fo^2^)+(0.1513P)^2^+0.0000P] where P=(Fo^2^+2Fc^2^)/3'
_refine_ls_weighting_scheme calc
_refine_ls_wR_factor_gt 0.2401
_refine_ls_wR_factor_ref 0.2908
_reflns_number_gt 1941
_reflns_number_total 3773
_reflns_threshold_expression >2sigma(I)
_cod_data_source_file c6qo00828c2.cif
_cod_data_source_block O-bridged-nanoring
_cod_depositor_comments
;
The following automatic conversions were performed:

data item '_symmetry_cell_setting' value 'Monoclinic' was changed to
'monoclinic' in accordance with the
/home/saulius/struct/COD-crude-data/automatic-downloads/DataCite-retrospective/RSC/depositions/lib/dictionaries/cif_core.dic
dictionary named 'cif_core.dic' version 2.4.2 last updated on
2011-04-26.

Automatic conversion script
Id: cif_fix_values 6909 2019-04-08 15:41:33Z antanas 
;
_cod_original_cell_volume 2089.4(9)
_cod_original_sg_symbol_H-M P2(1)/n
_cod_database_code 1553628

loop_
_symmetry_equiv_pos_as_xyz
'x, y, z'
'-x+1/2, y+1/2, -z+1/2'
'-x, -y, -z'
'x-1/2, -y-1/2, z-1/2'

loop_
_atom_site_label
_atom_site_type_symbol
_atom_site_fract_x
_atom_site_fract_y
_atom_site_fract_z
_atom_site_U_iso_or_equiv
_atom_site_adp_type
_atom_site_occupancy
_atom_site_symmetry_multiplicity
_atom_site_calc_flag
_atom_site_refinement_flags
O1 O 0.9446(3) 0.0522(4) 1.1020(2) 0.0590(11) Uani 1 1 d .
C1 C 0.9082(4) 0.1676(5) 1.1286(3) 0.0486(14) Uani 1 1 d .
H1A H 0.9471 0.1977 1.1874 0.058 Uiso 1 1 calc R
C2 C 0.7846(4) 0.1444(5) 1.1121(3) 0.0425(13) Uani 1 1 d .
C3 C 0.7147(3) 0.2325(5) 1.1428(3) 0.0405(12) Uani 1 1 d .
C4 C 0.7193(4) 0.2512(6) 1.2308(3) 0.0519(14) Uani 1 1 d .
H4A H 0.7661 0.2029 1.2736 0.062 Uiso 1 1 calc R
C5 C 0.6570(5) 0.3390(6) 1.2564(4) 0.0612(16) Uani 1 1 d .
H5A H 0.6613 0.3499 1.3158 0.073 Uiso 1 1 calc R
C6 C 0.5884(5) 0.4107(6) 1.1939(4) 0.0626(16) Uani 1 1 d .
H6A H 0.5467 0.4711 1.2113 0.075 Uiso 1 1 calc R
C7 C 0.5802(5) 0.3946(5) 1.1057(4) 0.0559(14) Uani 1 1 d .
H7A H 0.5315 0.4423 1.0638 0.067 Uiso 1 1 calc R
C8 C 0.6448(4) 0.3070(5) 1.0792(3) 0.0419(12) Uani 1 1 d .
C9 C 0.6459(3) 0.2854(4) 0.9852(3) 0.0381(12) Uani 1 1 d .
C10 C 0.5949(3) 0.1685(5) 0.9450(3) 0.0390(12) Uani 1 1 d .
C11 C 0.4979(4) 0.1607(6) 0.8783(3) 0.0513(14) Uani 1 1 d .
H11A H 0.4577 0.2320 0.8594 0.062 Uiso 1 1 calc R
C12 C 0.4608(4) 0.0510(7) 0.8401(4) 0.0612(17) Uani 1 1 d .
H12A H 0.3961 0.0480 0.7953 0.073 Uiso 1 1 calc R
C13 C 0.5182(4) -0.0554(6) 0.8674(4) 0.0583(16) Uani 1 1 d .
H13A H 0.4923 -0.1303 0.8410 0.070 Uiso 1 1 calc R
C14 C 0.6145(4) -0.0519(5) 0.9340(3) 0.0510(14) Uani 1 1 d .
H14A H 0.6536 -0.1243 0.9515 0.061 Uiso 1 1 calc R
C15 C 0.6535(4) 0.0593(5) 0.9750(3) 0.0394(12) Uani 1 1 d .
C16 C 0.7584(4) 0.0702(4) 1.0412(3) 0.0393(12) Uani 1 1 d .
C17 C 0.8676(4) 0.0496(5) 1.0164(3) 0.0452(13) Uani 1 1 d .
H17A H 0.8709 -0.0218 0.9790 0.054 Uiso 1 1 calc R
C18 C 0.9103(3) 0.2522(6) 1.0501(3) 0.0476(14) Uani 1 1 d .
C19 C 0.8960(4) 0.3870(6) 1.0531(3) 0.0525(15) Uani 1 1 d .
C20 C 0.9731(5) 0.4625(7) 1.1085(4) 0.074(2) Uani 1 1 d .
H20A H 1.0379 0.4297 1.1436 0.088 Uiso 1 1 calc R
C21 C 0.9510(8) 0.5892(8) 1.1104(5) 0.090(3) Uani 1 1 d .
H21A H 1.0024 0.6409 1.1467 0.108 Uiso 1 1 calc R
C22 C 0.8558(8) 0.6384(7) 1.0604(5) 0.092(3) Uani 1 1 d .
H22A H 0.8431 0.7228 1.0623 0.110 Uiso 1 1 calc R
C23 C 0.7788(6) 0.5631(5) 1.0072(4) 0.0676(18) Uani 1 1 d .
H23A H 0.7139 0.5968 0.9731 0.081 Uiso 1 1 calc R
C24 C 0.7971(4) 0.4372(5) 1.0037(3) 0.0502(14) Uani 1 1 d .
C25 C 0.7170(4) 0.3490(4) 0.9502(3) 0.0403(12) Uani 1 1 d .
C26 C 0.7466(4) 0.3005(4) 0.8709(3) 0.0397(12) Uani 1 1 d .
C27 C 0.6958(5) 0.3359(5) 0.7851(3) 0.0542(14) Uani 1 1 d .
H27A H 0.6414 0.3958 0.7746 0.065 Uiso 1 1 calc R
C28 C 0.7249(5) 0.2831(6) 0.7152(4) 0.0647(17) Uani 1 1 d .
H28A H 0.6907 0.3073 0.6576 0.078 Uiso 1 1 calc R
C29 C 0.8055(5) 0.1939(6) 0.7313(4) 0.0636(16) Uani 1 1 d .
H29A H 0.8239 0.1568 0.6840 0.076 Uiso 1 1 calc R
C30 C 0.8584(4) 0.1594(5) 0.8153(3) 0.0501(14) Uani 1 1 d .
H30A H 0.9131 0.0999 0.8246 0.060 Uiso 1 1 calc R
C31 C 0.8319(4) 0.2115(4) 0.8867(3) 0.0403(12) Uani 1 1 d .
C32 C 0.8829(3) 0.1769(5) 0.9791(3) 0.0425(13) Uani 1 1 d .

loop_
_atom_site_aniso_label
_atom_site_aniso_U_11
_atom_site_aniso_U_22
_atom_site_aniso_U_33
_atom_site_aniso_U_23
_atom_site_aniso_U_13
_atom_site_aniso_U_12
O1 0.0432(18) 0.082(3) 0.045(2) 0.015(2) 0.0008(15) 0.0111(18)
C1 0.039(2) 0.069(4) 0.034(3) -0.001(3) 0.004(2) -0.003(3)
C2 0.041(2) 0.053(3) 0.030(3) 0.016(2) 0.0043(19) -0.008(2)
C3 0.039(2) 0.047(3) 0.035(3) -0.005(2) 0.0099(19) -0.015(2)
C4 0.052(3) 0.067(4) 0.034(3) 0.006(3) 0.007(2) -0.018(3)
C5 0.082(4) 0.071(4) 0.040(3) -0.015(3) 0.032(3) -0.020(3)
C6 0.086(4) 0.056(4) 0.057(4) -0.004(3) 0.039(3) -0.002(3)
C7 0.072(3) 0.053(4) 0.050(3) 0.004(3) 0.029(3) 0.002(3)
C8 0.048(3) 0.044(3) 0.036(3) 0.001(2) 0.015(2) -0.011(2)
C9 0.038(2) 0.041(3) 0.036(3) 0.004(2) 0.0099(19) 0.003(2)
C10 0.037(2) 0.046(3) 0.034(3) 0.007(2) 0.0103(19) -0.007(2)
C11 0.040(3) 0.069(4) 0.041(3) 0.004(3) 0.004(2) -0.007(3)
C12 0.039(3) 0.095(5) 0.044(3) -0.006(3) 0.001(2) -0.018(3)
C13 0.058(3) 0.068(4) 0.053(3) -0.020(3) 0.020(3) -0.037(3)
C14 0.055(3) 0.049(4) 0.052(3) -0.003(3) 0.019(2) -0.011(2)
C15 0.038(2) 0.045(3) 0.036(3) 0.004(2) 0.0095(19) -0.011(2)
C16 0.042(2) 0.035(3) 0.039(3) 0.013(2) 0.008(2) -0.001(2)
C17 0.048(3) 0.049(3) 0.036(3) 0.007(2) 0.007(2) 0.009(2)
C18 0.030(2) 0.067(4) 0.044(3) 0.001(3) 0.007(2) -0.014(2)
C19 0.064(3) 0.062(4) 0.038(3) -0.010(3) 0.025(2) -0.034(3)
C20 0.085(4) 0.090(6) 0.054(4) -0.019(4) 0.033(3) -0.049(4)
C21 0.139(7) 0.082(6) 0.065(5) -0.036(4) 0.055(5) -0.076(5)
C22 0.174(8) 0.054(5) 0.062(5) -0.014(4) 0.056(5) -0.040(5)
C23 0.120(5) 0.041(4) 0.049(4) -0.007(3) 0.035(3) -0.014(3)
C24 0.076(4) 0.046(4) 0.033(3) -0.001(2) 0.023(3) -0.016(3)
C25 0.052(3) 0.031(3) 0.037(3) 0.000(2) 0.010(2) 0.001(2)
C26 0.052(3) 0.034(3) 0.034(3) 0.000(2) 0.012(2) -0.011(2)
C27 0.075(3) 0.049(4) 0.039(3) 0.009(3) 0.017(3) 0.004(3)
C28 0.091(4) 0.069(4) 0.032(3) 0.005(3) 0.014(3) 0.003(4)
C29 0.086(4) 0.065(4) 0.042(3) -0.012(3) 0.022(3) 0.004(3)
C30 0.056(3) 0.051(4) 0.043(3) -0.007(3) 0.013(2) -0.005(3)
C31 0.048(3) 0.038(3) 0.034(3) -0.001(2) 0.010(2) -0.013(2)
C32 0.030(2) 0.065(4) 0.034(3) -0.002(2) 0.0098(18) -0.010(2)

loop_
_atom_type_symbol
_atom_type_description
_atom_type_scat_dispersion_real
_atom_type_scat_dispersion_imag
_atom_type_scat_source
C C 0.0033 0.0016 'International Tables Vol C Tables 4.2.6.8 and 6.1.1.4'
H H 0.0000 0.0000 'International Tables Vol C Tables 4.2.6.8 and 6.1.1.4'
O O 0.0106 0.0060 'International Tables Vol C Tables 4.2.6.8 and 6.1.1.4'

loop_
_geom_angle_atom_site_label_1
_geom_angle_atom_site_label_2
_geom_angle_atom_site_label_3
_geom_angle
C1 O1 C17 95.6(3)
O1 C1 C18 101.9(4)
O1 C1 C2 101.8(4)
C18 C1 C2 101.5(3)
C16 C2 C3 128.7(4)
C16 C2 C1 104.4(4)
C3 C2 C1 121.3(4)
C4 C3 C8 118.5(5)
C4 C3 C2 123.9(4)
C8 C3 C2 117.4(4)
C5 C4 C3 121.7(5)
C6 C5 C4 119.5(5)
C5 C6 C7 120.9(6)
C6 C7 C8 120.0(5)
C7 C8 C3 119.3(5)
C7 C8 C9 124.5(4)
C3 C8 C9 116.2(4)
C25 C9 C10 121.3(4)
C25 C9 C8 120.2(4)
C10 C9 C8 115.6(4)
C11 C10 C15 118.9(5)
C11 C10 C9 124.8(5)
C15 C10 C9 116.2(4)
C12 C11 C10 121.3(5)
C11 C12 C13 120.4(5)
C12 C13 C14 120.2(5)
C13 C14 C15 120.5(5)
C14 C15 C10 118.7(4)
C14 C15 C16 122.9(5)
C10 C15 C16 118.0(4)
C2 C16 C15 128.0(5)
C2 C16 C17 104.9(4)
C15 C16 C17 121.1(4)
O1 C17 C32 102.6(4)
O1 C17 C16 101.1(4)
C32 C17 C16 100.5(4)
C32 C18 C19 128.1(5)
C32 C18 C1 104.3(5)
C19 C18 C1 122.2(5)
C20 C19 C24 119.9(6)
C20 C19 C18 122.0(6)
C24 C19 C18 117.9(4)
C19 C20 C21 118.5(7)
C22 C21 C20 121.5(6)
C21 C22 C23 119.9(7)
C22 C23 C24 120.5(7)
C23 C24 C19 119.7(5)
C23 C24 C25 124.0(5)
C19 C24 C25 116.3(5)
C9 C25 C24 121.6(4)
C9 C25 C26 120.3(4)
C24 C25 C26 114.3(4)
C27 C26 C31 119.5(5)
C27 C26 C25 124.1(5)
C31 C26 C25 116.4(4)
C28 C27 C26 120.6(5)
C27 C28 C29 119.4(5)
C30 C29 C28 121.2(5)
C29 C30 C31 120.8(5)
C30 C31 C26 118.6(4)
C30 C31 C32 124.1(5)
C26 C31 C32 117.3(4)
C18 C32 C31 127.6(5)
C18 C32 C17 104.9(4)
C31 C32 C17 122.8(4)

loop_
_geom_bond_atom_site_label_1
_geom_bond_atom_site_label_2
_geom_bond_distance
O1 C1 1.435(7)
O1 C17 1.435(5)
C1 C18 1.544(7)
C1 C2 1.545(6)
C2 C16 1.341(7)
C2 C3 1.473(7)
C3 C4 1.384(7)
C3 C8 1.402(7)
C4 C5 1.367(8)
C5 C6 1.366(8)
C6 C7 1.375(8)
C7 C8 1.392(7)
C8 C9 1.501(6)
C9 C25 1.367(7)
C9 C10 1.484(7)
C10 C11 1.391(6)
C10 C15 1.410(7)
C11 C12 1.357(8)
C12 C13 1.370(8)
C13 C14 1.381(7)
C14 C15 1.392(7)
C15 C16 1.461(6)
C16 C17 1.559(7)
C17 C32 1.531(7)
C18 C32 1.351(7)
C18 C19 1.474(8)
C19 C20 1.389(8)
C19 C24 1.399(7)
C20 C21 1.403(11)
C21 C22 1.362(11)
C22 C23 1.372(9)
C23 C24 1.386(8)
C24 C25 1.482(7)
C25 C26 1.494(7)
C26 C27 1.384(7)
C26 C31 1.422(7)
C27 C28 1.377(8)
C28 C29 1.382(8)
C29 C30 1.364(7)
C30 C31 1.379(7)
C31 C32 1.471(6)
